data_7118815
loop_
_publ_author_name
'Shi, Dongying'
'He, Cheng'
'Sun, Wenlong'
'Ming, Zheng'
'Meng, Changgong'
'Duan, Chunying'

_publ_section_title
;
 A photosensitizing decatungstate-based MOF as heterogeneous photocatalyst
 for the selective C-H alkylation of aliphatic nitriles.
;
_journal_issue 25
_journal_name_full 'Chemical communications (Cambridge, England)'
_journal_page_first 4714
_journal_page_last 4717
_journal_paper_doi 10.1039/c6cc00862c
_journal_volume 52
_journal_year 2016
_chemical_formula_sum 'C60 H54 Cl2 Cu4 N12 O35 W10'
_chemical_formula_weight 3666.71
_chemical_name_systematic
; 
 ? 
;
_space_group_IT_number 12
_symmetry_cell_setting monoclinic
_symmetry_space_group_name_Hall '-C 2y'
_symmetry_space_group_name_H-M 'C 1 2/m 1'
_atom_sites_solution_hydrogens geom
_atom_sites_solution_primary direct
_atom_sites_solution_secondary difmap
_audit_creation_method SHELXL-97
_audit_update_record
;
2015-12-18 deposited with the CCDC.
2016-03-01 downloaded from the CCDC.
;
_cell_angle_alpha 90.00
_cell_angle_beta 124.2110(10)
_cell_angle_gamma 90.00
_cell_formula_units_Z 2
_cell_length_a 20.0634(15)
_cell_length_b 17.3159(12)
_cell_length_c 15.642(2)
_cell_measurement_reflns_used 6138
_cell_measurement_temperature 200(2)
_cell_measurement_theta_max 27.36
_cell_measurement_theta_min 2.35
_cell_volume 4494.0(7)
_computing_cell_refinement 'Bruker SAINT'
_computing_data_collection 'Bruker APEX2'
_computing_data_reduction 'Bruker SAINT'
_computing_molecular_graphics 'Bruker SHELXTL'
_computing_publication_material 'Bruker SHELXTL'
_computing_structure_refinement 'SHELXL-97 (Sheldrick, 2008)'
_computing_structure_solution 'SHELXS-97 (Sheldrick, 2008)'
_diffrn_ambient_temperature 200(2)
_diffrn_measured_fraction_theta_full 0.988
_diffrn_measured_fraction_theta_max 0.988
_diffrn_measurement_device_type 'Bruker APEX-II CCD'
_diffrn_measurement_method '\f and \w scans'
_diffrn_radiation_monochromator graphite
_diffrn_radiation_source 'fine-focus sealed tube'
_diffrn_radiation_type MoK\a
_diffrn_radiation_wavelength 0.71073
_diffrn_reflns_av_R_equivalents 0.0404
_diffrn_reflns_av_sigmaI/netI 0.0478
_diffrn_reflns_limit_h_max 25
_diffrn_reflns_limit_h_min -25
_diffrn_reflns_limit_k_max 22
_diffrn_reflns_limit_k_min -21
_diffrn_reflns_limit_l_max 16
_diffrn_reflns_limit_l_min -20
_diffrn_reflns_number 16005
_diffrn_reflns_theta_full 27.43
_diffrn_reflns_theta_max 27.43
_diffrn_reflns_theta_min 2.46
_exptl_absorpt_coefficient_mu 13.804
_exptl_absorpt_correction_T_max 0.1689
_exptl_absorpt_correction_T_min 0.1363
_exptl_absorpt_correction_type empirical
_exptl_absorpt_process_details SADABS
_exptl_crystal_colour 'dark green'
_exptl_crystal_density_diffrn 2.710
_exptl_crystal_density_method 'not measured'
_exptl_crystal_description block
_exptl_crystal_F_000 3336
_exptl_crystal_size_max 0.24
_exptl_crystal_size_mid 0.22
_exptl_crystal_size_min 0.20
_refine_diff_density_max 2.911
_refine_diff_density_min -2.027
_refine_diff_density_rms 0.290
_refine_ls_extinction_method none
_refine_ls_goodness_of_fit_ref 1.072
_refine_ls_hydrogen_treatment constr
_refine_ls_matrix_type full
_refine_ls_number_parameters 307
_refine_ls_number_reflns 5238
_refine_ls_number_restraints 31
_refine_ls_restrained_S_all 1.098
_refine_ls_R_factor_all 0.0683
_refine_ls_R_factor_gt 0.0392
_refine_ls_shift/su_max 0.001
_refine_ls_shift/su_mean 0.000
_refine_ls_structure_factor_coef Fsqd
_refine_ls_weighting_details 'calc w=1/[\s^2^(Fo^2^)+(0.0552P)^2^+64.3400P] where P=(Fo^2^+2Fc^2^)/3'
_refine_ls_weighting_scheme calc
_refine_ls_wR_factor_gt 0.1038
_refine_ls_wR_factor_ref 0.1125
_reflns_number_gt 3831
_reflns_number_total 5238
_reflns_threshold_expression >2sigma(I)
_cod_data_source_file c6cc00862c2.cif
_cod_data_source_block DT-BPY
_cod_depositor_comments
;
The following automatic conversions were performed:

'_symmetry_cell_setting' value 'Monoclinic' changed to 'monoclinic'
according to
/usr/data/users/saulius/crontab/automatic-downloads/rss-feeds/RSC/lib/dictionaries/cif_core.dic
dictionary named 'cif_core.dic' version 2.4.2 from 2011-04-26.

'_refine_ls_hydrogen_treatment' value 'CONSTR' changed to 'constr'
according to
/usr/data/users/saulius/crontab/automatic-downloads/rss-feeds/RSC/lib/dictionaries/cif_core.dic
dictionary named 'cif_core.dic' version 2.4.2 from 2011-04-26.

Automatic conversion script
Id: cif_fix_values 4268 2015-11-12 08:31:59Z antanas 

 Adding full bibliography for 7118815--7118816.cif.
;
_cod_original_cell_volume 4494.1(7)
_cod_original_sg_symbol_H-M C2/m
_cod_database_code 7118815

loop_
_symmetry_equiv_pos_as_xyz
'x, y, z'
'-x, y, -z'
'x+1/2, y+1/2, z'
'-x+1/2, y+1/2, -z'
'-x, -y, -z'
'x, -y, z'
'-x+1/2, -y+1/2, -z'
'x+1/2, -y+1/2, z'

loop_
_atom_site_label
_atom_site_type_symbol
_atom_site_fract_x
_atom_site_fract_y
_atom_site_fract_z
_atom_site_U_iso_or_equiv
_atom_site_adp_type
_atom_site_occupancy
_atom_site_symmetry_multiplicity
_atom_site_calc_flag
_atom_site_refinement_flags
W1 W 0.65236(3) 0.5000 0.50895(4) 0.02060(14) Uani 1 2 d S
W2 W 0.74094(4) 0.5000 0.76044(5) 0.02686(16) Uani 1 2 d S
W3 W 0.60809(2) 0.63364(2) 0.61634(3) 0.02047(12) Uani 1 1 d .
W4 W 0.56357(4) 0.5000 0.72392(4) 0.02276(15) Uani 1 2 d S
Cu1 Cu 0.27654(11) 0.5000 0.80102(14) 0.0210(4) Uani 1 2 d S
Cu2 Cu 0.47161(11) 1.0000 0.55227(14) 0.0236(4) Uani 1 2 d S
O1 O 0.5000 0.6279(5) 0.5000 0.023(2) Uani 1 2 d S
O2 O 0.4580(5) 0.5000 0.6042(7) 0.022(2) Uani 1 2 d S
O3 O 0.6097(5) 0.5000 0.6199(7) 0.020(2) Uani 1 2 d S
O4 O 0.8388(6) 0.5000 0.8658(9) 0.041(3) Uani 1 2 d S
O5 O 0.6428(4) 0.6077(4) 0.5281(5) 0.0222(14) Uani 1 1 d .
O6 O 0.6800(6) 0.5000 0.8194(7) 0.024(2) Uani 1 2 d S
O7 O 0.5711(4) 0.6078(4) 0.7019(5) 0.0231(15) Uani 1 1 d .
O8 O 0.6193(4) 0.7320(4) 0.6293(6) 0.0291(17) Uani 1 1 d .
O9 O 0.7148(4) 0.6081(4) 0.7316(5) 0.0265(16) Uani 1 1 d .
O10 O 0.7507(6) 0.5000 0.6461(8) 0.026(2) Uani 1 2 d S
O11 O 0.5428(7) 0.5000 0.8167(8) 0.033(3) Uani 1 2 d S
O12 O 0.6977(6) 0.5000 0.4440(8) 0.029(2) Uani 1 2 d S
C1 C 0.2607(10) 0.6312(12) 0.6753(18) 0.118(10) Uani 1 1 d .
H1A H 0.2054 0.6242 0.6490 0.141 Uiso 1 1 calc R
C2 C 0.2819(11) 0.6918(12) 0.6374(18) 0.117(8) Uani 1 1 d U
H2A H 0.2412 0.7232 0.5833 0.141 Uiso 1 1 calc R
C3 C 0.3609(7) 0.7068(7) 0.6773(10) 0.040(3) Uani 1 1 d .
C4 C 0.4141(8) 0.6547(7) 0.7452(11) 0.043(3) Uani 1 1 d .
H4A H 0.4698 0.6588 0.7719 0.051 Uiso 1 1 calc R
C5 C 0.3858(8) 0.5954(7) 0.7748(12) 0.054(4) Uani 1 1 d .
H5A H 0.4245 0.5592 0.8226 0.065 Uiso 1 1 calc R
C6 C 0.3720(12) 0.9021(3) 0.5871(18) 0.124(8) Uani 1 1 d U
H6A H 0.3398 0.9474 0.5643 0.148 Uiso 1 1 calc RD
C7 C 0.3460(11) 0.8411(11) 0.617(2) 0.119(7) Uani 1 1 d U
H7A H 0.2986 0.8459 0.6163 0.143 Uiso 1 1 calc R
C8 C 0.3877(8) 0.7739(8) 0.6467(12) 0.052(4) Uani 1 1 d .
C9 C 0.4498(7) 0.7724(6) 0.6357(9) 0.034(3) Uani 1 1 d .
H9A H 0.4788 0.7257 0.6480 0.040 Uiso 1 1 calc R
C10 C 0.4717(7) 0.8380(6) 0.6067(10) 0.037(3) Uani 1 1 d .
H10A H 0.5161 0.8346 0.6007 0.045 Uiso 1 1 calc R
C11 C 0.3129(14) 0.5983(10) 0.9729(14) 0.126(8) Uani 1 1 d U
H11A H 0.3556 0.5626 1.0119 0.151 Uiso 1 1 calc R
C12 C 0.3106(17) 0.6645(13) 1.0243(16) 0.150(10) Uani 1 1 d U
H12A H 0.3520 0.6728 1.0952 0.180 Uiso 1 1 calc R
C13 C 0.2517(9) 0.7144(6) 0.9745(9) 0.043(3) Uani 1 1 d .
C14 C 0.1949(12) 0.6983(12) 0.8764(15) 0.119(10) Uani 1 1 d .
H14A H 0.1489 0.7306 0.8373 0.143 Uiso 1 1 calc R
C15 C 0.2041(11) 0.6328(11) 0.8317(15) 0.119(10) Uani 1 1 d .
H15A H 0.1646 0.6236 0.7604 0.143 Uiso 1 1 calc R
N1 N 0.3123(6) 0.5840(4) 0.7442(7) 0.0253(19) Uani 1 1 d .
N2 N 0.4356(6) 0.9035(6) 0.5875(9) 0.049(3) Uani 1 1 d .
N3 N 0.2623(7) 0.5841(5) 0.8801(7) 0.035(2) Uani 1 1 d .
Cl1 Cl 0.6226(8) 1.0000 0.6476(9) 0.150(5) Uani 1 2 d S
O1W O 0.459(3) 0.5000 1.003(3) 0.119(16) Uani 0.50 2 d SP
O2W O 0.8834(18) 0.6927(17) 0.909(3) 0.134(13) Uani 0.50 1 d P

loop_
_atom_site_aniso_label
_atom_site_aniso_U_11
_atom_site_aniso_U_22
_atom_site_aniso_U_33
_atom_site_aniso_U_23
_atom_site_aniso_U_13
_atom_site_aniso_U_12
W1 0.0189(3) 0.0227(3) 0.0261(3) 0.000 0.0162(3) 0.000
W2 0.0148(3) 0.0302(3) 0.0237(3) 0.000 0.0036(3) 0.000
W3 0.0184(2) 0.0202(2) 0.0220(2) -0.00223(16) 0.01087(18) -0.00106(16)
W4 0.0236(3) 0.0288(3) 0.0188(3) 0.000 0.0137(3) 0.000
Cu1 0.0340(11) 0.0114(7) 0.0273(9) 0.000 0.0231(9) 0.000
Cu2 0.0249(10) 0.0230(8) 0.0315(10) 0.000 0.0210(9) 0.000
O1 0.020(5) 0.026(5) 0.021(5) 0.000 0.012(4) 0.000
O2 0.013(5) 0.031(5) 0.016(5) 0.000 0.004(4) 0.000
O3 0.010(5) 0.026(5) 0.018(5) 0.000 0.004(4) 0.000
O4 0.015(6) 0.045(7) 0.038(7) 0.000 -0.001(5) 0.000
O5 0.021(4) 0.021(3) 0.027(4) 0.001(3) 0.015(3) -0.001(3)
O6 0.017(5) 0.031(5) 0.013(5) 0.000 0.002(4) 0.000
O7 0.018(4) 0.026(4) 0.025(4) -0.006(3) 0.012(3) -0.004(3)
O8 0.027(4) 0.022(4) 0.036(4) -0.003(3) 0.016(4) -0.003(3)
O9 0.018(4) 0.027(4) 0.027(4) -0.005(3) 0.008(3) -0.004(3)
O10 0.013(5) 0.031(5) 0.028(5) 0.000 0.008(5) 0.000
O11 0.040(7) 0.047(7) 0.022(5) 0.000 0.023(5) 0.000
O12 0.029(6) 0.038(6) 0.035(6) 0.000 0.027(5) 0.000
C1 0.030(9) 0.130(17) 0.17(2) 0.117(17) 0.040(12) 0.012(10)
C2 0.055(10) 0.117(13) 0.154(15) 0.109(12) 0.043(10) 0.008(9)
C3 0.026(6) 0.039(6) 0.056(8) 0.026(6) 0.024(6) 0.008(5)
C4 0.034(7) 0.032(6) 0.064(9) 0.018(6) 0.029(7) 0.003(5)
C5 0.038(8) 0.030(6) 0.089(11) 0.031(7) 0.032(8) 0.006(6)
C6 0.092(12) 0.078(11) 0.232(18) 0.106(12) 0.110(13) 0.049(9)
C7 0.080(11) 0.101(12) 0.237(18) 0.097(12) 0.126(12) 0.045(9)
C8 0.035(7) 0.047(7) 0.090(11) 0.046(8) 0.046(8) 0.017(6)
C9 0.045(7) 0.021(5) 0.048(7) 0.002(5) 0.034(7) -0.004(5)
C10 0.039(7) 0.029(6) 0.058(8) -0.004(6) 0.036(7) -0.007(5)
C11 0.164(16) 0.070(10) 0.055(10) -0.022(8) 0.008(10) 0.077(11)
C12 0.195(19) 0.100(13) 0.069(12) -0.040(10) 0.022(11) 0.068(13)
C13 0.077(10) 0.021(5) 0.033(6) 0.005(5) 0.032(7) 0.020(6)
C14 0.074(13) 0.120(17) 0.089(14) -0.073(13) 0.000(11) 0.048(12)
C15 0.065(12) 0.112(16) 0.081(13) -0.063(12) -0.019(10) 0.052(12)
N1 0.037(6) 0.014(4) 0.029(5) 0.002(4) 0.021(4) -0.003(4)
N2 0.031(6) 0.051(6) 0.081(8) 0.044(6) 0.041(6) 0.017(5)
N3 0.066(7) 0.017(4) 0.034(5) -0.007(4) 0.035(6) -0.002(5)
Cl1 0.329(15) 0.049(4) 0.224(11) 0.000 0.248(12) 0.000
O1W 0.15(4) 0.17(4) 0.036(18) 0.000 0.06(2) 0.000
O2W 0.08(2) 0.09(2) 0.22(4) 0.00(2) 0.07(3) -0.012(16)

loop_
_atom_type_symbol
_atom_type_description
_atom_type_scat_dispersion_real
_atom_type_scat_dispersion_imag
_atom_type_scat_source
C C 0.0033 0.0016 'International Tables Vol C Tables 4.2.6.8 and 6.1.1.4'
H H 0.0000 0.0000 'International Tables Vol C Tables 4.2.6.8 and 6.1.1.4'
N N 0.0061 0.0033 'International Tables Vol C Tables 4.2.6.8 and 6.1.1.4'
O O 0.0106 0.0060 'International Tables Vol C Tables 4.2.6.8 and 6.1.1.4'
Cu Cu 0.3201 1.2651 'International Tables Vol C Tables 4.2.6.8 and 6.1.1.4'
W W -0.8490 6.8722 'International Tables Vol C Tables 4.2.6.8 and 6.1.1.4'
Cl Cl 0.1484 0.1585 'International Tables Vol C Tables 4.2.6.8 and 6.1.1.4'

loop_
_geom_angle_atom_site_label_1
_geom_angle_atom_site_label_2
_geom_angle_atom_site_label_3
_geom_angle
_geom_angle_site_symmetry_1
_geom_angle_site_symmetry_3
O12 W1 O2 100.2(5) . 5_666
O12 W1 O5 103.16(19) . .
O2 W1 O5 88.8(2) 5_666 .
O12 W1 O5 103.16(19) . 6_565
O2 W1 O5 88.8(2) 5_666 6_565
O5 W1 O5 153.6(4) . 6_565
O12 W1 O10 96.2(5) . .
O2 W1 O10 163.6(4) 5_666 .
O5 W1 O10 87.5(2) . .
O5 W1 O10 87.5(2) 6_565 .
O12 W1 O3 171.5(4) . .
O2 W1 O3 88.3(3) 5_666 .
O5 W1 O3 76.82(19) . .
O5 W1 O3 76.82(19) 6_565 .
O10 W1 O3 75.3(4) . .
O4 W2 O6 103.6(5) . .
O4 W2 O10 103.6(5) . .
O6 W2 O10 152.8(4) . .
O4 W2 O9 103.8(2) . 6_565
O6 W2 O9 87.1(2) . 6_565
O10 W2 O9 86.4(2) . 6_565
O4 W2 O9 103.8(2) . .
O6 W2 O9 87.1(2) . .
O10 W2 O9 86.4(2) . .
O9 W2 O9 152.3(4) 6_565 .
O4 W2 O3 179.8(5) . .
O6 W2 O3 76.1(4) . .
O10 W2 O3 76.6(4) . .
O9 W2 O3 76.2(2) 6_565 .
O9 W2 O3 76.2(2) . .
O8 W3 O1 99.7(4) . .
O8 W3 O7 103.0(3) . .
O1 W3 O7 88.6(2) . .
O8 W3 O5 104.0(3) . .
O1 W3 O5 88.8(2) . .
O7 W3 O5 152.9(3) . .
O8 W3 O9 96.6(3) . .
O1 W3 O9 163.7(4) . .
O7 W3 O9 87.5(3) . .
O5 W3 O9 87.5(3) . .
O8 W3 O3 172.3(3) . .
O1 W3 O3 87.9(4) . .
O7 W3 O3 75.8(3) . .
O5 W3 O3 77.1(3) . .
O9 W3 O3 75.8(3) . .
O11 W4 O2 99.7(5) . .
O11 W4 O7 103.41(19) . .
O2 W4 O7 88.8(2) . .
O11 W4 O7 103.41(19) . 6_565
O2 W4 O7 88.8(2) . 6_565
O7 W4 O7 153.1(4) . 6_565
O11 W4 O6 96.2(5) . .
O2 W4 O6 164.1(4) . .
O7 W4 O6 87.5(2) . .
O7 W4 O6 87.5(2) 6_565 .
O11 W4 O3 171.9(4) . .
O2 W4 O3 88.4(4) . .
O7 W4 O3 76.57(19) . .
O7 W4 O3 76.57(19) 6_565 .
O6 W4 O3 75.7(4) . .
N3 Cu1 N3 91.6(5) . 6_565
N3 Cu1 N1 87.6(3) . .
N3 Cu1 N1 169.5(4) 6_565 .
N3 Cu1 N1 169.5(4) . 6_565
N3 Cu1 N1 87.6(3) 6_565 6_565
N1 Cu1 N1 91.3(5) . 6_565
N3 Cu1 Cl1 93.5(3) . 3_445
N3 Cu1 Cl1 93.5(3) 6_565 3_445
N1 Cu1 Cl1 97.0(3) . 3_445
N1 Cu1 Cl1 97.0(3) 6_565 3_445
N2 Cu2 N2 111.9(6) 6_575 .
N2 Cu2 Cu2 123.5(3) 6_575 5_676
N2 Cu2 Cu2 123.5(3) . 5_676
N2 Cu2 Cl1 109.6(3) 6_575 .
N2 Cu2 Cl1 109.6(3) . .
Cu2 Cu2 Cl1 62.7(2) 5_676 .
N2 Cu2 Cl1 101.5(4) 6_575 5_676
N2 Cu2 Cl1 101.5(4) . 5_676
Cu2 Cu2 Cl1 59.7(2) 5_676 5_676
Cl1 Cu2 Cl1 122.3(3) . 5_676
W3 O1 W3 174.0(6) 2_656 .
W4 O2 W1 174.7(5) . 5_666
W4 O3 W2 91.3(3) . .
W4 O3 W3 90.6(2) . 6_565
W2 O3 W3 90.9(2) . 6_565
W4 O3 W3 90.6(2) . .
W2 O3 W3 90.9(2) . .
W3 O3 W3 177.7(5) 6_565 .
W4 O3 W1 178.1(4) . .
W2 O3 W1 90.6(3) . .
W3 O3 W1 89.3(2) 6_565 .
W3 O3 W1 89.3(2) . .
W1 O5 W3 116.8(3) . .
W2 O6 W4 116.8(5) . .
W3 O7 W4 117.0(3) . .
W3 O9 W2 117.1(3) . .
W2 O10 W1 117.5(5) . .
N1 C1 C2 123.0(15) . .
C3 C2 C1 120.4(15) . .
C4 C3 C2 116.0(11) . .
C4 C3 C8 121.0(11) . .
C2 C3 C8 123.0(12) . .
C3 C4 C5 118.2(12) . .
N1 C5 C4 126.5(12) . .
N2 C6 C7 125.8(12) . .
C8 C7 C6 120.0(13) . .
C9 C8 C7 114.1(11) . .
C9 C8 C3 124.0(11) . .
C7 C8 C3 121.6(11) . .
C8 C9 C10 120.8(11) . .
N2 C10 C9 124.0(11) . .
N3 C11 C12 124.0(17) . .
C13 C12 C11 120.2(18) . .
C12 C13 C14 116.7(14) . .
C12 C13 C13 121.7(17) . 7_567
C14 C13 C13 121.6(15) . 7_567
C13 C14 C15 118.7(16) . .
N3 C15 C14 124.7(16) . .
C1 N1 C5 115.5(10) . .
C1 N1 Cu1 120.4(9) . .
C5 N1 Cu1 124.1(8) . .
C6 N2 C10 114.6(9) . .
C6 N2 Cu2 121.8(7) . .
C10 N2 Cu2 123.5(8) . .
C11 N3 C15 115.6(12) . .
C11 N3 Cu1 123.6(11) . .
C15 N3 Cu1 120.3(10) . .
Cu2 Cl1 Cu2 57.7(3) . 5_676
Cu2 Cl1 Cu1 160.6(3) . 3
Cu2 Cl1 Cu1 141.7(3) 5_676 3

loop_
_geom_bond_atom_site_label_1
_geom_bond_atom_site_label_2
_geom_bond_distance
_geom_bond_site_symmetry_2
W1 O12 1.704(9) .
W1 O2 1.905(9) 5_666
W1 O5 1.915(6) .
W1 O5 1.915(6) 6_565
W1 O10 1.933(10) .
W1 O3 2.326(9) .
W2 O4 1.713(11) .
W2 O6 1.901(10) .
W2 O10 1.905(10) .
W2 O9 1.928(7) 6_565
W2 O9 1.928(7) .
W2 O3 2.293(9) .
W3 O8 1.716(7) .
W3 O1 1.8939(7) .
W3 O7 1.913(6) .
W3 O5 1.916(6) .
W3 O9 1.921(7) .
W3 O3 2.3146(5) .
W4 O11 1.719(9) .
W4 O2 1.880(9) .
W4 O7 1.919(7) .
W4 O7 1.919(7) 6_565
W4 O6 1.940(10) .
W4 O3 2.281(9) .
Cu1 N3 2.031(8) .
Cu1 N3 2.031(8) 6_565
Cu1 N1 2.034(8) .
Cu1 N1 2.034(8) 6_565
Cu1 Cl1 2.639(14) 3_445
Cu2 N2 2.018(9) 6_575
Cu2 N2 2.018(9) .
Cu2 Cu2 2.463(3) 5_676
Cu2 Cl1 2.515(13) .
Cu2 Cl1 2.589(12) 5_676
O1 W3 1.8939(7) 2_656
O2 W1 1.905(9) 5_666
O3 W3 2.3146(5) 6_565
C1 N1 1.283(17) .
C1 C2 1.386(19) .
C2 C3 1.36(2) .
C3 C4 1.343(16) .
C3 C8 1.469(15) .
C4 C5 1.374(16) .
C5 N1 1.285(15) .
C6 N2 1.272(18) .
C6 C7 1.371(19) .
C7 C8 1.35(2) .
C8 C9 1.351(15) .
C9 C10 1.383(15) .
C10 N2 1.287(15) .
C11 N3 1.242(19) .
C11 C12 1.42(2) .
C12 C13 1.31(2) .
C13 C14 1.33(2) .
C13 C13 1.49(2) 7_567
C14 C15 1.40(2) .
C15 N3 1.286(18) .
Cl1 Cu2 2.589(12) 5_676
Cl1 Cu1 2.639(14) 3
O1W O1W 1.70(8) 5_667
